data_4108220
loop_
_publ_author_name
'Rajshekhar Ghosh'
'Thomas J. Emge'
'Karsten Krogh-Jespersen'
'Alan S. Goldman'

_publ_contact_author_address
; 
 Department of Chemistry and Chemical Biology
 Rutgers, The State University of New Jersey
 610 Taylor Road
 Piscataway, New Jersey  08854-8087  U.S.A. 
;
_publ_contact_author_email alan.goldman@rutgers.edu
_publ_contact_author_name 'Alan S. Goldman'
_publ_section_title
;
 Combined Experimental and Computational Studies on Carbon-Carbon
 Reductive Elimination from Bis(hydrocarbyl) Complexes of (PCP)Ir
;
_journal_name_full 'Journal of the American Chemical Society'
_journal_page_first 11317
_journal_page_last 11327
_journal_paper_doi 10.1021/ja800434r
_journal_volume 130
_journal_year 2008
_chemical_formula_sum 'C37 H53 Ir O P2'
_chemical_formula_weight 767.93
_chemical_name_systematic
; 
 ? 
;
_space_group_IT_number 4
_symmetry_cell_setting monoclinic
_symmetry_space_group_name_Hall 'P 2yb'
_symmetry_space_group_name_H-M 'P 1 21 1'
_atom_sites_solution_hydrogens geom
_atom_sites_solution_primary direct
_atom_sites_solution_secondary difmap
_audit_creation_method SHELXL-97
_cell_angle_alpha 90.00
_cell_angle_beta 99.890(1)
_cell_angle_gamma 90.00
_cell_formula_units_Z 2
_cell_length_a 9.9228(4)
_cell_length_b 16.8100(7)
_cell_length_c 10.3137(4)
_cell_measurement_reflns_used 9174
_cell_measurement_temperature 100(2)
_cell_measurement_theta_max 30.55
_cell_measurement_theta_min 2.34
_cell_volume 1694.78(12)
_computing_cell_refinement 'Bruker SMART'
_computing_data_collection 'Bruker SMART'
_computing_data_reduction 'Bruker SAINT'
_computing_molecular_graphics 'Bruker SHELXTL'
_computing_publication_material 'Bruker SHELXTL'
_computing_structure_refinement 'SHELXL-97 (Sheldrick, 1997)'
_computing_structure_solution 'SHELXS-97 (Sheldrick, 1990)'
_diffrn_ambient_temperature 100(2)
_diffrn_measured_fraction_theta_full 0.984
_diffrn_measured_fraction_theta_max 0.984
_diffrn_measurement_device_type 'CCD area detector'
_diffrn_measurement_method 'phi and omega scans'
_diffrn_radiation_monochromator graphite
_diffrn_radiation_source 'fine-focus sealed tube'
_diffrn_radiation_type MoK\a
_diffrn_radiation_wavelength 0.71073
_diffrn_reflns_av_R_equivalents 0.0169
_diffrn_reflns_av_sigmaI/netI 0.0457
_diffrn_reflns_limit_h_max 14
_diffrn_reflns_limit_h_min -14
_diffrn_reflns_limit_k_max 24
_diffrn_reflns_limit_k_min -23
_diffrn_reflns_limit_l_max 14
_diffrn_reflns_limit_l_min -14
_diffrn_reflns_number 19031
_diffrn_reflns_theta_full 30.56
_diffrn_reflns_theta_max 30.56
_diffrn_reflns_theta_min 2.00
_diffrn_standards_decay_% 0
_diffrn_standards_interval_time 0
_diffrn_standards_number 0
_exptl_absorpt_coefficient_mu 4.061
_exptl_absorpt_correction_T_max 0.7642
_exptl_absorpt_correction_T_min 0.3075
_exptl_absorpt_correction_type numerical
_exptl_absorpt_process_details 'Bruker SAINT'
_exptl_crystal_colour colourless
_exptl_crystal_density_diffrn 1.505
_exptl_crystal_description plate
_exptl_crystal_F_000 780
_exptl_crystal_size_max 0.38
_exptl_crystal_size_mid 0.07
_exptl_crystal_size_min 0.07
_refine_diff_density_max 1.690
_refine_diff_density_min -0.865
_refine_diff_density_rms 0.085
_refine_ls_abs_structure_details 'Flack H D (1983), Acta Cryst. A39, 876-881'
_refine_ls_abs_structure_Flack 0.017(3)
_refine_ls_extinction_method none
_refine_ls_goodness_of_fit_ref 0.882
_refine_ls_hydrogen_treatment riding
_refine_ls_matrix_type full
_refine_ls_number_parameters 381
_refine_ls_number_reflns 9506
_refine_ls_number_restraints 0
_refine_ls_restrained_S_all 0.882
_refine_ls_R_factor_all 0.0177
_refine_ls_R_factor_gt 0.0169
_refine_ls_shift/su_max 0.002
_refine_ls_shift/su_mean 0.000
_refine_ls_structure_factor_coef Fsqd
_refine_ls_weighting_details 'calc w=1/[\s^2^(Fo^2^)+(0.0010P)^2^+0.0000P] where P=(Fo^2^+2Fc^2^)/3'
_refine_ls_weighting_scheme calc
_refine_ls_wR_factor_gt 0.0419
_refine_ls_wR_factor_ref 0.0419
_reflns_number_gt 9105
_reflns_number_total 9506
_reflns_threshold_expression >2sigma(I)
_cod_data_source_file ja800434r-file008.cif
_cod_data_source_block irph2
_cod_database_code 4108220

loop_
_symmetry_equiv_pos_as_xyz
'x, y, z'
'-x, y+1/2, -z'

loop_
_atom_site_label
_atom_site_type_symbol
_atom_site_fract_x
_atom_site_fract_y
_atom_site_fract_z
_atom_site_U_iso_or_equiv
_atom_site_adp_type
_atom_site_occupancy
_atom_site_symmetry_multiplicity
_atom_site_calc_flag
_atom_site_refinement_flags
Ir1 Ir 0.235066(5) 0.000000(7) 0.393263(5) 0.01294(2) Uani 1 1 d .
P1 P 0.09069(5) -0.05251(4) 0.19976(5) 0.01671(10) Uani 1 1 d .
P2 P 0.43568(5) 0.01340(3) 0.56080(5) 0.01477(12) Uani 1 1 d .
O1 O 0.04594(19) 0.11776(11) 0.4981(2) 0.0302(4) Uani 1 1 d .
C1 C 0.3681(2) -0.07871(13) 0.3237(2) 0.0160(4) Uani 1 1 d .
C2 C 0.3484(2) -0.09939(15) 0.1895(3) 0.0184(5) Uani 1 1 d .
C3 C 0.4413(3) -0.14782(19) 0.1408(3) 0.0232(6) Uani 1 1 d .
H3 H 0.4267 -0.1607 0.0497 0.028 Uiso 1 1 calc R
C4 C 0.5551(2) -0.17759(14) 0.2234(2) 0.0227(4) Uani 1 1 d .
H4 H 0.6187 -0.2102 0.1888 0.027 Uiso 1 1 calc R
C5 C 0.5757(2) -0.15970(13) 0.3562(2) 0.0205(4) Uani 1 1 d .
H5 H 0.6527 -0.1809 0.4132 0.025 Uiso 1 1 calc R
C6 C 0.4837(2) -0.11056(13) 0.4069(2) 0.0170(4) Uani 1 1 d .
C7 C 0.2238(2) -0.06725(14) 0.0997(2) 0.0194(4) Uani 1 1 d .
H7A H 0.1924 -0.1054 0.0278 0.023 Uiso 1 1 calc R
H7B H 0.2458 -0.0162 0.0603 0.023 Uiso 1 1 calc R
C8 C 0.5088(2) -0.08613(13) 0.5509(2) 0.0178(4) Uani 1 1 d .
H8A H 0.6082 -0.0853 0.5858 0.021 Uiso 1 1 calc R
H8B H 0.4646 -0.1244 0.6034 0.021 Uiso 1 1 calc R
C9 C -0.0407(2) 0.01507(14) 0.0994(2) 0.0233(6) Uani 1 1 d .
C10 C -0.0602(2) 0.0011(4) -0.0502(2) 0.0306(5) Uani 1 1 d .
H10A H -0.1215 0.0418 -0.0956 0.046 Uiso 1 1 calc R
H10B H -0.1000 -0.0516 -0.0710 0.046 Uiso 1 1 calc R
H10C H 0.0287 0.0043 -0.0793 0.046 Uiso 1 1 calc R
C11 C -0.1785(2) 0.0091(2) 0.1483(2) 0.0280(6) Uani 1 1 d .
H11A H -0.1628 0.0116 0.2446 0.042 Uiso 1 1 calc R
H11B H -0.2229 -0.0414 0.1191 0.042 Uiso 1 1 calc R
H11C H -0.2376 0.0533 0.1122 0.042 Uiso 1 1 calc R
C12 C 0.0074(3) 0.10215(16) 0.1203(3) 0.0289(5) Uani 1 1 d .
H12A H 0.0965 0.1084 0.0928 0.043 Uiso 1 1 calc R
H12B H 0.0154 0.1160 0.2136 0.043 Uiso 1 1 calc R
H12C H -0.0594 0.1374 0.0677 0.043 Uiso 1 1 calc R
C13 C 0.0130(2) -0.15782(14) 0.1940(2) 0.0221(4) Uani 1 1 d .
C14 C -0.0658(3) -0.17736(17) 0.0553(3) 0.0288(5) Uani 1 1 d .
H14A H -0.0922 -0.2336 0.0514 0.043 Uiso 1 1 calc R
H14B H -0.0073 -0.1667 -0.0102 0.043 Uiso 1 1 calc R
H14C H -0.1481 -0.1442 0.0367 0.043 Uiso 1 1 calc R
C15 C -0.0841(2) -0.17140(15) 0.2931(3) 0.0253(5) Uani 1 1 d .
H15A H -0.1430 -0.1247 0.2943 0.038 Uiso 1 1 calc R
H15B H -0.0304 -0.1797 0.3811 0.038 Uiso 1 1 calc R
H15C H -0.1407 -0.2184 0.2671 0.038 Uiso 1 1 calc R
C16 C 0.1279(2) -0.22018(15) 0.2217(3) 0.0258(5) Uani 1 1 d .
H16A H 0.1901 -0.2062 0.3029 0.039 Uiso 1 1 calc R
H16B H 0.1788 -0.2214 0.1483 0.039 Uiso 1 1 calc R
H16C H 0.0880 -0.2727 0.2316 0.039 Uiso 1 1 calc R
C17 C 0.5895(2) 0.07722(13) 0.5373(2) 0.0180(4) Uani 1 1 d .
C18 C 0.7058(2) 0.07398(16) 0.6582(2) 0.0246(5) Uani 1 1 d .
H18A H 0.7880 0.0992 0.6361 0.037 Uiso 1 1 calc R
H18B H 0.7258 0.0184 0.6830 0.037 Uiso 1 1 calc R
H18C H 0.6773 0.1023 0.7320 0.037 Uiso 1 1 calc R
C19 C 0.5535(3) 0.16500(14) 0.5083(2) 0.0224(4) Uani 1 1 d .
H19A H 0.4863 0.1823 0.5618 0.034 Uiso 1 1 calc R
H19B H 0.5149 0.1712 0.4148 0.034 Uiso 1 1 calc R
H19C H 0.6364 0.1975 0.5297 0.034 Uiso 1 1 calc R
C20 C 0.6548(2) 0.04372(14) 0.4232(2) 0.0199(4) Uani 1 1 d .
H20A H 0.7230 0.0815 0.4016 0.030 Uiso 1 1 calc R
H20B H 0.5837 0.0356 0.3458 0.030 Uiso 1 1 calc R
H20C H 0.6993 -0.0072 0.4497 0.030 Uiso 1 1 calc R
C21 C 0.4110(2) 0.02977(14) 0.7379(2) 0.0193(4) Uani 1 1 d .
C22 C 0.5211(2) -0.0112(3) 0.8401(2) 0.0280(7) Uani 1 1 d .
H22A H 0.4978 -0.0050 0.9281 0.042 Uiso 1 1 calc R
H22B H 0.6103 0.0132 0.8380 0.042 Uiso 1 1 calc R
H22C H 0.5249 -0.0679 0.8191 0.042 Uiso 1 1 calc R
C23 C 0.4043(3) 0.11963(15) 0.7642(2) 0.0256(5) Uani 1 1 d .
H23A H 0.3403 0.1447 0.6930 0.038 Uiso 1 1 calc R
H23B H 0.4954 0.1430 0.7683 0.038 Uiso 1 1 calc R
H23C H 0.3728 0.1284 0.8481 0.038 Uiso 1 1 calc R
C24 C 0.2736(2) -0.0033(3) 0.76237(19) 0.0251(4) Uani 1 1 d .
H24A H 0.2695 -0.0605 0.7440 0.038 Uiso 1 1 calc R
H24B H 0.1989 0.0236 0.7044 0.038 Uiso 1 1 calc R
H24C H 0.2647 0.0059 0.8543 0.038 Uiso 1 1 calc R
C25 C 0.3076(2) 0.09732(14) 0.2832(2) 0.0163(4) Uani 1 1 d .
C26 C 0.3960(2) 0.09044(15) 0.1911(2) 0.0178(5) Uani 1 1 d .
H26 H 0.4254 0.0387 0.1716 0.021 Uiso 1 1 calc R
C27 C 0.4433(3) 0.15526(19) 0.1264(3) 0.0213(6) Uani 1 1 d .
H27 H 0.5057 0.1469 0.0673 0.026 Uiso 1 1 calc R
C28 C 0.3991(3) 0.23201(15) 0.1485(3) 0.0272(5) Uani 1 1 d .
H28 H 0.4291 0.2764 0.1040 0.033 Uiso 1 1 calc R
C29 C 0.3102(2) 0.24181(15) 0.2369(2) 0.0244(5) Uani 1 1 d .
H29 H 0.2781 0.2935 0.2530 0.029 Uiso 1 1 calc R
C30 C 0.2676(2) 0.17670(14) 0.3026(2) 0.0198(4) Uani 1 1 d .
H30 H 0.2081 0.1860 0.3641 0.024 Uiso 1 1 calc R
C31 C 0.1534(2) -0.09011(14) 0.5073(2) 0.0179(4) Uani 1 1 d .
C32 C 0.2131(2) -0.16435(13) 0.5428(2) 0.0196(4) Uani 1 1 d .
H32 H 0.2919 -0.1793 0.5077 0.024 Uiso 1 1 calc R
C33 C 0.1627(3) -0.21755(14) 0.6274(3) 0.0245(5) Uani 1 1 d .
H33 H 0.2083 -0.2667 0.6493 0.029 Uiso 1 1 calc R
C34 C 0.0468(3) -0.19914(15) 0.6792(3) 0.0267(5) Uani 1 1 d .
H34 H 0.0135 -0.2344 0.7385 0.032 Uiso 1 1 calc R
C35 C -0.0190(3) -0.12834(15) 0.6427(3) 0.0250(5) Uani 1 1 d .
H35 H -0.1002 -0.1154 0.6754 0.030 Uiso 1 1 calc R
C36 C 0.0314(2) -0.07535(14) 0.5585(2) 0.0206(4) Uani 1 1 d .
H36 H -0.0176 -0.0275 0.5344 0.025 Uiso 1 1 calc R
C37 C 0.1170(3) 0.07401(15) 0.4578(3) 0.0206(5) Uani 1 1 d .

loop_
_atom_site_aniso_label
_atom_site_aniso_U_11
_atom_site_aniso_U_22
_atom_site_aniso_U_33
_atom_site_aniso_U_23
_atom_site_aniso_U_13
_atom_site_aniso_U_12
Ir1 0.01104(3) 0.01643(3) 0.01132(3) 0.00022(5) 0.00185(2) 0.00071(4)
P1 0.0123(2) 0.0240(3) 0.0133(2) -0.0029(2) 0.00092(17) -0.00011(19)
P2 0.0138(2) 0.0183(4) 0.0117(2) 0.00186(17) 0.00074(15) -0.00100(17)
O1 0.0329(10) 0.0264(9) 0.0357(10) 0.0026(8) 0.0189(8) 0.0080(7)
C1 0.0149(10) 0.0166(9) 0.0168(10) -0.0020(8) 0.0035(8) -0.0011(8)
C2 0.0123(11) 0.0224(11) 0.0209(11) -0.0018(9) 0.0040(9) -0.0011(8)
C3 0.0206(14) 0.0273(14) 0.0229(14) -0.0079(11) 0.0073(11) -0.0040(11)
C4 0.0165(10) 0.0227(11) 0.0310(12) -0.0027(9) 0.0101(9) 0.0013(8)
C5 0.0141(9) 0.0188(10) 0.0289(12) -0.0003(8) 0.0049(8) 0.0006(7)
C6 0.0120(9) 0.0175(9) 0.0218(10) 0.0024(8) 0.0040(7) 0.0005(7)
C7 0.0189(10) 0.0260(11) 0.0133(9) -0.0047(8) 0.0031(7) -0.0004(8)
C8 0.0163(10) 0.0205(10) 0.0165(10) 0.0035(8) 0.0026(7) -0.0008(8)
C9 0.0156(8) 0.0338(18) 0.0190(9) -0.0018(8) -0.0009(7) 0.0036(8)
C10 0.0249(9) 0.0471(13) 0.0177(8) 0.000(2) -0.0028(7) 0.0075(19)
C11 0.0173(8) 0.0397(18) 0.0263(10) -0.0023(12) 0.0015(7) 0.0041(12)
C12 0.0262(12) 0.0303(13) 0.0269(12) 0.0066(10) -0.0049(10) 0.0061(10)
C13 0.0159(10) 0.0286(11) 0.0215(11) -0.0060(9) 0.0026(8) -0.0059(8)
C14 0.0216(11) 0.0366(14) 0.0268(12) -0.0129(10) 0.0000(9) -0.0046(10)
C15 0.0197(11) 0.0284(12) 0.0288(12) -0.0059(9) 0.0069(9) -0.0076(9)
C16 0.0238(11) 0.0238(11) 0.0293(12) -0.0065(9) 0.0033(9) -0.0032(9)
C17 0.0156(10) 0.0206(10) 0.0167(10) 0.0000(8) -0.0003(8) -0.0036(8)
C18 0.0176(10) 0.0322(12) 0.0222(11) -0.0013(9) -0.0013(8) -0.0061(9)
C19 0.0266(11) 0.0193(10) 0.0212(11) 0.0003(8) 0.0042(9) -0.0059(8)
C20 0.0163(10) 0.0229(11) 0.0207(10) 0.0021(8) 0.0036(8) -0.0012(8)
C21 0.0209(10) 0.0255(9) 0.0108(9) 0.0006(7) 0.0012(7) -0.0026(8)
C22 0.0258(10) 0.040(2) 0.0161(9) 0.0081(11) -0.0033(7) -0.0024(11)
C23 0.0310(13) 0.0284(12) 0.0173(11) -0.0040(9) 0.0041(9) -0.0039(10)
C24 0.0261(9) 0.0331(11) 0.0175(8) -0.0020(17) 0.0075(7) -0.0104(15)
C25 0.0137(9) 0.0221(10) 0.0127(9) 0.0007(8) 0.0011(7) -0.0007(8)
C26 0.0166(12) 0.0239(11) 0.0129(10) 0.0003(8) 0.0024(9) -0.0013(9)
C27 0.0198(13) 0.0293(14) 0.0158(12) 0.0020(10) 0.0063(10) -0.0062(10)
C28 0.0285(12) 0.0276(12) 0.0248(12) 0.0076(9) 0.0030(9) -0.0037(9)
C29 0.0259(11) 0.0222(11) 0.0245(11) 0.0052(9) 0.0021(9) 0.0008(9)
C30 0.0193(10) 0.0219(10) 0.0181(10) 0.0038(8) 0.0032(8) 0.0006(8)
C31 0.0149(10) 0.0218(11) 0.0176(11) -0.0017(9) 0.0048(8) -0.0070(8)
C32 0.0182(10) 0.0189(10) 0.0223(11) -0.0018(8) 0.0054(8) -0.0018(8)
C33 0.0267(12) 0.0172(10) 0.0304(12) 0.0023(9) 0.0069(9) -0.0022(8)
C34 0.0301(13) 0.0236(11) 0.0287(12) 0.0019(9) 0.0115(10) -0.0075(9)
C35 0.0228(11) 0.0279(12) 0.0269(12) -0.0020(9) 0.0118(9) -0.0060(9)
C36 0.0180(10) 0.0229(11) 0.0226(11) -0.0017(8) 0.0084(8) -0.0028(8)
C37 0.0217(11) 0.0234(11) 0.0171(11) 0.0047(9) 0.0044(9) 0.0003(9)

loop_
_atom_type_symbol
_atom_type_description
_atom_type_scat_dispersion_real
_atom_type_scat_dispersion_imag
_atom_type_scat_source
C C 0.0033 0.0016 'International Tables Vol C Tables 4.2.6.8 and 6.1.1.4'
H H 0.0000 0.0000 'International Tables Vol C Tables 4.2.6.8 and 6.1.1.4'
O O 0.0106 0.0060 'International Tables Vol C Tables 4.2.6.8 and 6.1.1.4'
P P 0.1023 0.0942 'International Tables Vol C Tables 4.2.6.8 and 6.1.1.4'
Ir Ir -1.4442 7.9887 'International Tables Vol C Tables 4.2.6.8 and 6.1.1.4'

loop_
_geom_angle_atom_site_label_1
_geom_angle_atom_site_label_2
_geom_angle_atom_site_label_3
_geom_angle
C37 Ir1 C1 178.52(10)
C37 Ir1 C31 87.54(9)
C1 Ir1 C31 93.51(9)
C37 Ir1 C25 88.27(10)
C1 Ir1 C25 90.68(9)
C31 Ir1 C25 175.81(9)
C37 Ir1 P2 99.78(8)
C1 Ir1 P2 79.18(7)
C31 Ir1 P2 90.91(7)
C25 Ir1 P2 89.84(6)
C37 Ir1 P1 102.39(8)
C1 Ir1 P1 78.70(7)
C31 Ir1 P1 88.22(6)
C25 Ir1 P1 92.64(6)
P2 Ir1 P1 157.760(19)
C7 P1 C9 105.57(10)
C7 P1 C13 100.48(11)
C9 P1 C13 107.43(10)
C7 P1 Ir1 97.62(7)
C9 P1 Ir1 119.12(7)
C13 P1 Ir1 122.59(8)
C8 P2 C21 107.62(10)
C8 P2 C17 99.93(10)
C21 P2 C17 106.08(10)
C8 P2 Ir1 99.24(7)
C21 P2 Ir1 118.33(7)
C17 P2 Ir1 122.64(7)
C2 C1 C6 117.6(2)
C2 C1 Ir1 120.46(17)
C6 C1 Ir1 121.85(16)
C3 C2 C1 120.9(2)
C3 C2 C7 120.8(2)
C1 C2 C7 118.4(2)
C4 C3 C2 120.7(3)
C3 C4 C5 119.8(2)
C4 C5 C6 120.3(2)
C5 C6 C1 120.7(2)
C5 C6 C8 121.16(19)
C1 C6 C8 118.04(19)
C2 C7 P1 107.26(16)
C6 C8 P2 107.53(14)
C11 C9 C12 106.6(2)
C11 C9 C10 110.63(18)
C12 C9 C10 105.5(3)
C11 C9 P1 110.35(17)
C12 C9 P1 108.97(14)
C10 C9 P1 114.3(2)
C15 C13 C16 107.7(2)
C15 C13 C14 107.97(19)
C16 C13 C14 105.6(2)
C15 C13 P1 114.11(16)
C16 C13 P1 109.91(15)
C14 C13 P1 111.15(17)
C19 C17 C20 108.39(18)
C19 C17 C18 107.89(18)
C20 C17 C18 104.39(18)
C19 C17 P2 113.54(16)
C20 C17 P2 109.90(14)
C18 C17 P2 112.26(15)
C24 C21 C23 105.1(2)
C24 C21 C22 105.7(2)
C23 C21 C22 111.4(2)
C24 C21 P2 111.71(15)
C23 C21 P2 109.13(16)
C22 C21 P2 113.47(17)
C26 C25 C30 113.4(2)
C26 C25 Ir1 126.18(17)
C30 C25 Ir1 120.46(16)
C27 C26 C25 123.9(2)
C28 C27 C26 120.1(3)
C29 C28 C27 118.2(2)
C28 C29 C30 120.6(2)
C29 C30 C25 123.8(2)
C32 C31 C36 114.0(2)
C32 C31 Ir1 125.82(16)
C36 C31 Ir1 120.16(18)
C33 C32 C31 123.4(2)
C34 C33 C32 120.5(2)
C33 C34 C35 118.3(2)
C34 C35 C36 121.1(2)
C35 C36 C31 122.6(2)
O1 C37 Ir1 179.0(2)

loop_
_geom_bond_atom_site_label_1
_geom_bond_atom_site_label_2
_geom_bond_distance
Ir1 C37 1.906(3)
Ir1 C1 2.081(2)
Ir1 C31 2.159(2)
Ir1 C25 2.183(2)
Ir1 P2 2.4120(5)
Ir1 P1 2.4151(5)
P1 C7 1.827(2)
P1 C9 1.897(2)
P1 C13 1.927(2)
P2 C8 1.833(2)
P2 C21 1.904(2)
P2 C17 1.915(2)
O1 C37 1.145(3)
C1 C2 1.407(3)
C1 C6 1.415(3)
C2 C3 1.387(4)
C2 C7 1.512(3)
C3 C4 1.386(4)
C4 C5 1.383(3)
C5 C6 1.397(3)
C6 C8 1.519(3)
C9 C11 1.540(3)
C9 C12 1.543(4)
C9 C10 1.539(3)
C13 C15 1.538(3)
C13 C16 1.539(3)
C13 C14 1.543(3)
C17 C19 1.536(3)
C17 C20 1.545(3)
C17 C18 1.548(3)
C21 C24 1.533(3)
C21 C23 1.538(3)
C21 C22 1.544(3)
C25 C26 1.403(3)
C25 C30 1.416(3)
C26 C27 1.401(4)
C27 C28 1.394(4)
C28 C29 1.383(4)
C29 C30 1.391(3)
C31 C32 1.403(3)
C31 C36 1.423(3)
C32 C33 1.401(3)
C33 C34 1.384(3)
C34 C35 1.379(4)
C35 C36 1.395(3)

loop_
_geom_torsion_atom_site_label_1
_geom_torsion_atom_site_label_2
_geom_torsion_atom_site_label_3
_geom_torsion_atom_site_label_4
_geom_torsion
C37 Ir1 P1 C7 146.22(11)
C1 Ir1 P1 C7 -32.75(10)
C31 Ir1 P1 C7 -126.69(10)
C25 Ir1 P1 C7 57.42(10)
P2 Ir1 P1 C7 -38.63(10)
C37 Ir1 P1 C9 33.61(11)
C1 Ir1 P1 C9 -145.36(10)
C31 Ir1 P1 C9 120.70(11)
C25 Ir1 P1 C9 -55.20(10)
P2 Ir1 P1 C9 -151.24(9)
C37 Ir1 P1 C13 -106.13(12)
C1 Ir1 P1 C13 74.90(11)
C31 Ir1 P1 C13 -19.04(11)
C25 Ir1 P1 C13 165.07(11)
P2 Ir1 P1 C13 69.02(10)
C37 Ir1 P2 C8 152.26(10)
C1 Ir1 P2 C8 -28.80(9)
C31 Ir1 P2 C8 64.60(10)
C25 Ir1 P2 C8 -119.52(9)
P1 Ir1 P2 C8 -22.93(9)
C37 Ir1 P2 C21 36.41(12)
C1 Ir1 P2 C21 -144.65(10)
C31 Ir1 P2 C21 -51.25(11)
C25 Ir1 P2 C21 124.62(10)
P1 Ir1 P2 C21 -138.79(9)
C37 Ir1 P2 C17 -99.57(11)
C1 Ir1 P2 C17 79.37(11)
C31 Ir1 P2 C17 172.77(11)
C25 Ir1 P2 C17 -11.36(11)
P1 Ir1 P2 C17 85.24(10)
C31 Ir1 C1 C2 112.53(18)
C25 Ir1 C1 C2 -67.51(19)
P2 Ir1 C1 C2 -157.21(19)
P1 Ir1 C1 C2 25.05(17)
C31 Ir1 C1 C6 -70.21(19)
C25 Ir1 C1 C6 109.76(18)
P2 Ir1 C1 C6 20.05(16)
P1 Ir1 C1 C6 -157.69(18)
C6 C1 C2 C3 -1.5(3)
Ir1 C1 C2 C3 175.9(2)
C6 C1 C2 C7 178.8(2)
Ir1 C1 C2 C7 -3.8(3)
C1 C2 C3 C4 0.6(4)
C7 C2 C3 C4 -179.7(2)
C2 C3 C4 C5 0.8(4)
C3 C4 C5 C6 -1.2(4)
C4 C5 C6 C1 0.3(3)
C4 C5 C6 C8 -176.3(2)
C2 C1 C6 C5 1.0(3)
Ir1 C1 C6 C5 -176.32(16)
C2 C1 C6 C8 177.7(2)
Ir1 C1 C6 C8 0.4(3)
C3 C2 C7 P1 151.7(2)
C1 C2 C7 P1 -28.6(3)
C9 P1 C7 C2 163.47(16)
C13 P1 C7 C2 -84.95(17)
Ir1 P1 C7 C2 40.31(16)
C5 C6 C8 P2 148.36(18)
C1 C6 C8 P2 -28.4(2)
C21 P2 C8 C6 160.93(14)
C17 P2 C8 C6 -88.54(15)
Ir1 P2 C8 C6 37.14(15)
C7 P1 C9 C11 160.51(18)
C13 P1 C9 C11 53.9(2)
Ir1 P1 C9 C11 -91.27(18)
C7 P1 C9 C12 -82.71(18)
C13 P1 C9 C12 170.71(17)
Ir1 P1 C9 C12 25.5(2)
C7 P1 C9 C10 35.0(3)
C13 P1 C9 C10 -71.5(2)
Ir1 P1 C9 C10 143.3(2)
C7 P1 C13 C15 167.84(17)
C9 P1 C13 C15 -82.03(19)
Ir1 P1 C13 C15 61.69(19)
C7 P1 C13 C16 46.77(18)
C9 P1 C13 C16 156.90(16)
Ir1 P1 C13 C16 -59.38(18)
C7 P1 C13 C14 -69.78(18)
C9 P1 C13 C14 40.36(19)
Ir1 P1 C13 C14 -175.93(13)
C8 P2 C17 C19 166.50(16)
C21 P2 C17 C19 -81.77(17)
Ir1 P2 C17 C19 58.69(18)
C8 P2 C17 C20 44.92(16)
C21 P2 C17 C20 156.65(15)
Ir1 P2 C17 C20 -62.89(17)
C8 P2 C17 C18 -70.79(18)
C21 P2 C17 C18 40.95(19)
Ir1 P2 C17 C18 -178.59(13)
C8 P2 C21 C24 -86.0(2)
C17 P2 C21 C24 167.8(2)
Ir1 P2 C21 C24 25.3(2)
C8 P2 C21 C23 158.27(16)
C17 P2 C21 C23 52.01(18)
Ir1 P2 C21 C23 -90.47(16)
C8 P2 C21 C22 33.4(2)
C17 P2 C21 C22 -72.9(2)
Ir1 P2 C21 C22 144.63(18)
C37 Ir1 C25 C26 -173.1(2)
C1 Ir1 C25 C26 8.0(2)
P2 Ir1 C25 C26 87.13(19)
P1 Ir1 C25 C26 -70.76(19)
C37 Ir1 C25 C30 7.85(19)
C1 Ir1 C25 C30 -171.11(17)
P2 Ir1 C25 C30 -91.94(17)
P1 Ir1 C25 C30 110.17(17)
C30 C25 C26 C27 1.4(3)
Ir1 C25 C26 C27 -177.7(2)
C25 C26 C27 C28 -2.3(4)
C26 C27 C28 C29 1.1(4)
C27 C28 C29 C30 0.6(4)
C28 C29 C30 C25 -1.4(4)
C26 C25 C30 C29 0.4(3)
Ir1 C25 C30 C29 179.56(17)
C37 Ir1 C31 C32 -162.4(2)
C1 Ir1 C31 C32 16.6(2)
P2 Ir1 C31 C32 -62.6(2)
P1 Ir1 C31 C32 95.1(2)
C37 Ir1 C31 C36 14.8(2)
C1 Ir1 C31 C36 -166.19(19)
P2 Ir1 C31 C36 114.60(18)
P1 Ir1 C31 C36 -87.63(19)
C36 C31 C32 C33 -3.6(3)
Ir1 C31 C32 C33 173.73(18)
C31 C32 C33 C34 1.2(4)
C32 C33 C34 C35 1.7(4)
C33 C34 C35 C36 -1.7(4)
C34 C35 C36 C31 -1.0(4)
C32 C31 C36 C35 3.6(3)
Ir1 C31 C36 C35 -173.98(18)
